data_4317546
loop_
_publ_author_name
'Xuan Zhao'
'Yui-May Hsiao'
'Chia-Huei Lai'
'Joseph H. Reibenspies'
'Marcetta Y. Darensbourg'

_publ_section_title
;
 Oxidative Addition of Phosphine-Tethered Thiols to Iron Carbonyl:
 Binuclear Phosphinothiolate Complexes, (\m-SCH2CH2PPh2)2Fe2(CO)4, and
 Hydride Derivatives
;
_journal_name_full 'Inorganic Chemistry'
_journal_page_first 699
_journal_page_last 708
_journal_paper_doi 10.1021/ic010741g
_journal_volume 41
_journal_year 2002
_chemical_formula_sum 'C31 H28 Fe O3 P2 S2'
_chemical_formula_weight 630.44
_chemical_name_systematic
;

   ?

;
_space_group_IT_number 14
_symmetry_cell_setting monoclinic
_symmetry_space_group_name_Hall '-P 2ybc'
_symmetry_space_group_name_H-M 'P 1 21/c 1'
_atom_sites_solution_hydrogens geom
_atom_sites_solution_primary direct
_atom_sites_solution_secondary difmap
_audit_creation_method SHELXL-97
_cell_angle_alpha 90.00
_cell_angle_beta 96.15(2)
_cell_angle_gamma 90.00
_cell_formula_units_Z 4
_cell_length_a 8.123(2)
_cell_length_b 16.296(4)
_cell_length_c 24.286(6)
_cell_measurement_temperature 193(2)
_cell_volume 3196.3(14)
_computing_structure_refinement 'SHELXL-97 (Sheldrick, 1997)'
_computing_structure_solution 'SHELXS-97 (Sheldrick, 1990)'
_diffrn_ambient_temperature 193(2)
_diffrn_measured_fraction_theta_full 0.999
_diffrn_measured_fraction_theta_max 0.999
_diffrn_radiation_monochromator graphite
_diffrn_radiation_source 'fine-focus sealed tube'
_diffrn_radiation_type MoK\a
_diffrn_radiation_wavelength 0.71073
_diffrn_reflns_av_R_equivalents 0.0178
_diffrn_reflns_av_sigmaI/netI 0.0246
_diffrn_reflns_limit_h_max 9
_diffrn_reflns_limit_h_min -9
_diffrn_reflns_limit_k_max 19
_diffrn_reflns_limit_k_min 0
_diffrn_reflns_limit_l_max 28
_diffrn_reflns_limit_l_min 0
_diffrn_reflns_number 5769
_diffrn_reflns_theta_full 25.00
_diffrn_reflns_theta_max 25.00
_diffrn_reflns_theta_min 2.52
_exptl_absorpt_coefficient_mu 0.732
_exptl_absorpt_correction_T_max 0.7585
_exptl_absorpt_correction_T_min 0.7112
_exptl_crystal_density_diffrn 1.310
_exptl_crystal_density_method 'not measured'
_exptl_crystal_F_000 1304
_exptl_crystal_size_max 0.50
_exptl_crystal_size_mid 0.40
_exptl_crystal_size_min 0.40
_refine_diff_density_max 0.422
_refine_diff_density_min -0.368
_refine_diff_density_rms 0.060
_refine_ls_extinction_coef 0.0007(2)
_refine_ls_extinction_expression Fc^*^=kFc[1+0.001xFc^2^\l^3^/sin(2\q)]^-1/4^
_refine_ls_extinction_method SHELXL
_refine_ls_goodness_of_fit_ref 1.054
_refine_ls_hydrogen_treatment mixed
_refine_ls_matrix_type full
_refine_ls_number_parameters 380
_refine_ls_number_reflns 5629
_refine_ls_number_restraints 0
_refine_ls_restrained_S_all 1.054
_refine_ls_R_factor_all 0.0364
_refine_ls_R_factor_gt 0.0303
_refine_ls_shift/su_max 0.001
_refine_ls_shift/su_mean 0.000
_refine_ls_structure_factor_coef Fsqd
_refine_ls_weighting_details 'calc w=1/[\s^2^(Fo^2^)+(0.0409P)^2^+1.9188P] where P=(Fo^2^+2Fc^2^)/3'
_refine_ls_weighting_scheme calc
_refine_ls_wR_factor_gt 0.0743
_refine_ls_wR_factor_ref 0.0776
_reflns_number_gt 4981
_reflns_number_total 5629
_reflns_threshold_expression >2sigma(I)
_cod_data_source_file ic010741g_1.cif
_cod_data_source_block md47
_cod_database_code 4317546

loop_
_symmetry_equiv_pos_as_xyz
'x, y, z'
'-x, y+1/2, -z+1/2'
'-x, -y, -z'
'x, -y-1/2, z-1/2'

loop_
_atom_site_label
_atom_site_type_symbol
_atom_site_fract_x
_atom_site_fract_y
_atom_site_fract_z
_atom_site_U_iso_or_equiv
_atom_site_adp_type
_atom_site_occupancy
_atom_site_symmetry_multiplicity
_atom_site_calc_flag
_atom_site_refinement_flags
_atom_site_disorder_assembly
_atom_site_disorder_group
Fe1 Fe 0.08229(4) 0.222444(19) 0.149999(13) 0.02114(10) Uani 1 1 d . . .
Fe2 Fe 0.08615(4) 0.179259(19) 0.048705(12) 0.01954(10) Uani 1 1 d . . .
S1 S -0.10999(7) 0.14046(4) 0.10346(2) 0.02443(14) Uani 1 1 d . . .
S2 S 0.25362(7) 0.12707(3) 0.11834(2) 0.02156(13) Uani 1 1 d . . .
P1 P 0.05406(7) 0.14998(3) 0.22559(2) 0.02085(13) Uani 1 1 d . . .
P2 P 0.30875(7) 0.23581(4) 0.01936(2) 0.02191(14) Uani 1 1 d . . .
C1 C -0.0631(4) 0.30359(17) 0.14722(10) 0.0391(6) Uani 1 1 d . . .
O1 O -0.1561(3) 0.35711(15) 0.14527(9) 0.0726(8) Uani 1 1 d . . .
C2 C 0.2400(4) 0.28835(17) 0.17701(11) 0.0391(6) Uani 1 1 d . . .
O2 O 0.3408(3) 0.33210(16) 0.19675(11) 0.0746(8) Uani 1 1 d . . .
C3 C -0.0533(3) 0.25781(15) 0.02405(9) 0.0262(5) Uani 1 1 d . . .
O3 O -0.1483(2) 0.30776(12) 0.00968(7) 0.0380(4) Uani 1 1 d . . .
C4 C 0.0524(3) 0.10855(15) -0.00711(10) 0.0286(5) Uani 1 1 d . . .
O4 O 0.0229(3) 0.06508(12) -0.04406(8) 0.0474(5) Uani 1 1 d . . .
C5 C -0.0831(3) 0.04472(14) 0.14376(10) 0.0274(5) Uani 1 1 d . . .
H5A H 0.0234 0.0210 0.1401 0.080 Uiso 1 1 d R . .
H5B H -0.1672 0.0058 0.1309 0.080 Uiso 1 1 d R . .
C6 C -0.0954(3) 0.06767(15) 0.20414(10) 0.0271(5) Uani 1 1 d . . .
H6A H -0.2056 0.0866 0.2079 0.080 Uiso 1 1 d R . .
H6B H -0.0739 0.0206 0.2276 0.080 Uiso 1 1 d R . .
C7 C 0.2661(4) 0.01423(17) 0.25150(11) 0.0396(6) Uani 1 1 d . . .
H7A H 0.1766 -0.0197 0.2358 0.080 Uiso 1 1 d R . .
C8 C 0.4174(4) -0.0206(2) 0.27062(13) 0.0505(8) Uani 1 1 d . . .
H8A H 0.4315 -0.0789 0.2679 0.080 Uiso 1 1 d R . .
C9 C 0.5460(4) 0.0274(2) 0.29307(12) 0.0495(8) Uani 1 1 d . . .
H9A H 0.6504 0.0026 0.3059 0.080 Uiso 1 1 d R . .
C10 C 0.5248(3) 0.1116(2) 0.29704(13) 0.0485(7) Uani 1 1 d . . .
H10A H 0.6136 0.1455 0.3133 0.080 Uiso 1 1 d R . .
C11 C 0.3742(3) 0.14674(17) 0.27780(11) 0.0374(6) Uani 1 1 d . . .
H11A H 0.3593 0.2050 0.2803 0.080 Uiso 1 1 d R . .
C12 C 0.2434(3) 0.09862(15) 0.25467(9) 0.0255(5) Uani 1 1 d . . .
C13 C -0.0126(3) 0.14759(16) 0.33665(10) 0.0307(5) Uani 1 1 d . . .
H13A H 0.0429 0.0955 0.3386 0.080 Uiso 1 1 d R . .
C14 C -0.0807(3) 0.17810(17) 0.38256(10) 0.0358(6) Uani 1 1 d . . .
H14A H -0.0741 0.1468 0.4162 0.080 Uiso 1 1 d R . .
C15 C -0.1586(4) 0.25349(18) 0.37992(11) 0.0391(6) Uani 1 1 d . . .
H15A H -0.2081 0.2738 0.4114 0.080 Uiso 1 1 d R . .
C16 C -0.1670(4) 0.29881(19) 0.33209(12) 0.0510(8) Uani 1 1 d . . .
H16A H -0.2168 0.3523 0.3310 0.080 Uiso 1 1 d R . .
C17 C -0.0998(4) 0.26831(17) 0.28590(11) 0.0433(7) Uani 1 1 d . . .
H17A H -0.1077 0.2996 0.2522 0.080 Uiso 1 1 d R . .
C18 C -0.0241(3) 0.19219(14) 0.28756(9) 0.0252(5) Uani 1 1 d . . .
C19 C 0.4646(3) 0.16561(16) 0.11578(10) 0.0304(5) Uani 1 1 d . . .
H19A H 0.5308 0.1226 0.1026 0.080 Uiso 1 1 d R . .
H19B H 0.5112 0.1797 0.1526 0.080 Uiso 1 1 d R . .
C20 C 0.4719(3) 0.23974(15) 0.07811(10) 0.0292(5) Uani 1 1 d . . .
H20A H 0.4588 0.2887 0.0992 0.080 Uiso 1 1 d R . .
H20B H 0.5782 0.2421 0.0643 0.080 Uiso 1 1 d R . .
C21 C 0.3771(4) 0.36735(16) -0.05177(11) 0.0380(6) Uani 1 1 d . . .
H21A H 0.4351 0.3282 -0.0721 0.080 Uiso 1 1 d R . .
C22 C 0.3689(4) 0.44925(18) -0.06824(12) 0.0489(8) Uani 1 1 d . . .
H22A H 0.4190 0.4665 -0.1004 0.080 Uiso 1 1 d R . .
C23 C 0.2901(4) 0.50580(17) -0.03824(13) 0.0479(7) Uani 1 1 d . . .
H23A H 0.2827 0.5620 -0.0501 0.080 Uiso 1 1 d R . .
C24 C 0.2198(4) 0.48205(17) 0.00794(14) 0.0488(8) Uani 1 1 d . . .
H24A H 0.1662 0.5220 0.0290 0.080 Uiso 1 1 d R . .
C25 C 0.2250(3) 0.40003(16) 0.02429(12) 0.0384(6) Uani 1 1 d . . .
H25A H 0.1764 0.3834 0.0569 0.080 Uiso 1 1 d R . .
C26 C 0.3040(3) 0.34180(14) -0.00572(10) 0.0268(5) Uani 1 1 d . . .
C27 C 0.3139(3) 0.17829(15) -0.08890(10) 0.0320(6) Uani 1 1 d . . .
H27A H 0.2192 0.2131 -0.0973 0.080 Uiso 1 1 d R . .
C28 C 0.3699(4) 0.12967(16) -0.13003(11) 0.0389(6) Uani 1 1 d . . .
H28A H 0.3162 0.1325 -0.1672 0.080 Uiso 1 1 d R . .
C29 C 0.5032(4) 0.07750(16) -0.11776(13) 0.0420(7) Uani 1 1 d . . .
H29A H 0.5399 0.0429 -0.1460 0.080 Uiso 1 1 d R . .
C30 C 0.5829(3) 0.07512(17) -0.06470(13) 0.0421(7) Uani 1 1 d . . .
H30A H 0.6753 0.0389 -0.0561 0.080 Uiso 1 1 d R . .
C31 C 0.5309(3) 0.12526(16) -0.02335(11) 0.0344(6) Uani 1 1 d . . .
H31A H 0.5877 0.1238 0.0134 0.080 Uiso 1 1 d R . .
C32 C 0.3947(3) 0.17695(14) -0.03495(10) 0.0264(5) Uani 1 1 d . . .

loop_
_atom_site_aniso_label
_atom_site_aniso_U_11
_atom_site_aniso_U_22
_atom_site_aniso_U_33
_atom_site_aniso_U_23
_atom_site_aniso_U_13
_atom_site_aniso_U_12
Fe1 0.02698(18) 0.01843(17) 0.01821(17) -0.00109(12) 0.00341(13) 0.00081(13)
Fe2 0.02073(17) 0.02126(17) 0.01682(17) -0.00085(12) 0.00283(12) 0.00051(12)
S1 0.0200(3) 0.0331(3) 0.0202(3) 0.0010(2) 0.0022(2) -0.0011(2)
S2 0.0213(3) 0.0218(3) 0.0218(3) 0.0016(2) 0.0031(2) 0.0020(2)
P1 0.0246(3) 0.0205(3) 0.0176(3) -0.0009(2) 0.0027(2) 0.0021(2)
P2 0.0233(3) 0.0209(3) 0.0221(3) 0.0007(2) 0.0051(2) 0.0008(2)
C1 0.0611(18) 0.0357(15) 0.0207(12) -0.0002(11) 0.0059(12) 0.0136(14)
O1 0.114(2) 0.0620(15) 0.0427(13) 0.0056(11) 0.0103(13) 0.0616(15)
C2 0.0511(17) 0.0323(14) 0.0350(14) -0.0063(12) 0.0092(12) -0.0139(13)
O2 0.0857(18) 0.0660(16) 0.0718(17) -0.0230(13) 0.0066(14) -0.0472(14)
C3 0.0283(12) 0.0345(13) 0.0167(11) -0.0006(10) 0.0064(9) -0.0004(11)
O3 0.0412(11) 0.0450(11) 0.0282(9) 0.0075(8) 0.0062(8) 0.0185(9)
C4 0.0339(13) 0.0265(12) 0.0267(13) -0.0001(11) 0.0096(10) -0.0041(10)
O4 0.0686(14) 0.0438(11) 0.0312(10) -0.0155(9) 0.0128(9) -0.0158(10)
C5 0.0310(12) 0.0273(12) 0.0241(12) -0.0033(10) 0.0047(10) -0.0096(10)
C6 0.0283(12) 0.0295(13) 0.0242(12) -0.0003(10) 0.0055(9) -0.0046(10)
C7 0.0462(16) 0.0337(14) 0.0374(15) 0.0002(12) -0.0014(12) 0.0113(12)
C8 0.0553(19) 0.0472(18) 0.0476(17) 0.0028(14) -0.0010(14) 0.0253(15)
C9 0.0382(16) 0.068(2) 0.0421(17) 0.0149(15) 0.0041(13) 0.0225(15)
C10 0.0296(14) 0.066(2) 0.0480(17) 0.0088(15) -0.0031(12) -0.0034(14)
C11 0.0315(14) 0.0384(15) 0.0412(16) 0.0017(12) -0.0006(11) 0.0003(11)
C12 0.0286(12) 0.0309(13) 0.0176(11) 0.0025(9) 0.0045(9) 0.0051(10)
C13 0.0361(14) 0.0342(14) 0.0218(12) 0.0012(10) 0.0023(10) 0.0055(11)
C14 0.0479(16) 0.0408(15) 0.0187(12) -0.0010(11) 0.0027(11) 0.0049(12)
C15 0.0524(17) 0.0440(16) 0.0224(13) -0.0065(11) 0.0106(12) 0.0058(13)
C16 0.078(2) 0.0396(16) 0.0382(16) 0.0027(13) 0.0210(15) 0.0249(16)
C17 0.069(2) 0.0366(15) 0.0272(14) 0.0056(11) 0.0179(13) 0.0211(14)
C18 0.0296(12) 0.0275(12) 0.0184(11) -0.0024(9) 0.0030(9) 0.0018(10)
C19 0.0215(12) 0.0405(14) 0.0287(13) 0.0056(11) 0.0005(10) -0.0007(10)
C20 0.0226(12) 0.0354(13) 0.0295(13) 0.0028(11) 0.0031(10) -0.0041(10)
C21 0.0538(17) 0.0274(13) 0.0344(15) 0.0016(11) 0.0114(12) -0.0030(12)
C22 0.076(2) 0.0340(15) 0.0379(16) 0.0091(13) 0.0132(15) -0.0068(15)
C23 0.063(2) 0.0260(14) 0.0530(19) 0.0103(13) 0.0002(15) 0.0010(13)
C24 0.0538(18) 0.0255(14) 0.069(2) -0.0039(14) 0.0152(16) 0.0063(13)
C25 0.0442(16) 0.0286(13) 0.0440(16) -0.0018(12) 0.0127(12) 0.0015(12)
C26 0.0279(12) 0.0223(12) 0.0299(13) 0.0022(10) 0.0027(10) 0.0000(9)
C27 0.0372(14) 0.0288(13) 0.0315(14) 0.0001(10) 0.0098(11) -0.0031(11)
C28 0.0521(17) 0.0350(14) 0.0323(14) -0.0040(11) 0.0166(12) -0.0124(13)
C29 0.0517(17) 0.0291(14) 0.0504(18) -0.0114(12) 0.0289(14) -0.0085(12)
C30 0.0398(15) 0.0311(14) 0.0587(19) -0.0058(13) 0.0201(14) 0.0035(12)
C31 0.0319(13) 0.0315(14) 0.0415(15) -0.0006(11) 0.0116(11) 0.0018(11)
C32 0.0296(12) 0.0226(12) 0.0289(13) 0.0007(10) 0.0122(10) -0.0037(9)

loop_
_atom_type_symbol
_atom_type_description
_atom_type_scat_dispersion_real
_atom_type_scat_dispersion_imag
_atom_type_scat_source
C C 0.0033 0.0016 'International Tables Vol C Tables 4.2.6.8 and 6.1.1.4'
H H 0.0000 0.0000 'International Tables Vol C Tables 4.2.6.8 and 6.1.1.4'
O O 0.0106 0.0060 'International Tables Vol C Tables 4.2.6.8 and 6.1.1.4'
P P 0.1023 0.0942 'International Tables Vol C Tables 4.2.6.8 and 6.1.1.4'
S S 0.1246 0.1234 'International Tables Vol C Tables 4.2.6.8 and 6.1.1.4'
Fe Fe 0.3463 0.8444 'International Tables Vol C Tables 4.2.6.8 and 6.1.1.4'

loop_
_geom_angle_atom_site_label_1
_geom_angle_atom_site_label_2
_geom_angle_atom_site_label_3
_geom_angle
_geom_angle_site_symmetry_1
_geom_angle_site_symmetry_3
_geom_angle_publ_flag
C2 Fe1 C1 90.84(14) . . ?
C2 Fe1 P1 98.83(9) . . ?
C1 Fe1 P1 107.58(9) . . ?
C2 Fe1 S1 172.10(9) . . ?
C1 Fe1 S1 90.00(10) . . ?
P1 Fe1 S1 88.40(3) . . ?
C2 Fe1 S2 95.54(10) . . ?
C1 Fe1 S2 158.11(8) . . ?
P1 Fe1 S2 92.14(3) . . ?
S1 Fe1 S2 80.93(3) . . ?
C2 Fe1 Fe2 116.49(9) . . ?
C1 Fe1 Fe2 104.21(8) . . ?
P1 Fe1 Fe2 131.47(3) . . ?
S1 Fe1 Fe2 55.75(2) . . ?
S2 Fe1 Fe2 54.33(2) . . ?
C3 Fe2 C4 99.78(11) . . ?
C3 Fe2 P2 96.04(8) . . ?
C4 Fe2 P2 95.10(8) . . ?
C3 Fe2 S2 148.34(8) . . ?
C4 Fe2 S2 111.34(8) . . ?
P2 Fe2 S2 87.12(3) . . ?
C3 Fe2 S1 86.31(7) . . ?
C4 Fe2 S1 101.86(8) . . ?
P2 Fe2 S1 162.25(3) . . ?
S2 Fe2 S1 81.87(3) . . ?
C3 Fe2 Fe1 93.03(7) . . ?
C4 Fe2 Fe1 153.30(8) . . ?
P2 Fe2 Fe1 106.80(3) . . ?
S2 Fe2 Fe1 56.22(2) . . ?
S1 Fe2 Fe1 55.45(2) . . ?
C5 S1 Fe1 101.44(8) . . ?
C5 S1 Fe2 119.73(8) . . ?
Fe1 S1 Fe2 68.80(2) . . ?
C19 S2 Fe2 109.96(8) . . ?
C19 S2 Fe1 112.68(9) . . ?
Fe2 S2 Fe1 69.45(2) . . ?
C12 P1 C18 101.91(10) . . ?
C12 P1 C6 106.11(11) . . ?
C18 P1 C6 103.27(11) . . ?
C12 P1 Fe1 114.03(8) . . ?
C18 P1 Fe1 123.87(8) . . ?
C6 P1 Fe1 106.07(8) . . ?
C32 P2 C26 104.53(11) . . ?
C32 P2 C20 106.15(11) . . ?
C26 P2 C20 102.29(11) . . ?
C32 P2 Fe2 113.70(8) . . ?
C26 P2 Fe2 120.72(8) . . ?
C20 P2 Fe2 108.06(8) . . ?
O1 C1 Fe1 179.1(3) . . ?
O2 C2 Fe1 177.2(3) . . ?
O3 C3 Fe2 177.1(2) . . ?
O4 C4 Fe2 176.3(2) . . ?
C6 C5 S1 106.65(16) . . ?
C5 C6 P1 109.88(15) . . ?
C8 C7 C12 120.3(3) . . ?
C9 C8 C7 120.6(3) . . ?
C8 C9 C10 119.8(3) . . ?
C11 C10 C9 119.8(3) . . ?
C10 C11 C12 120.8(3) . . ?
C7 C12 C11 118.7(2) . . ?
C7 C12 P1 122.9(2) . . ?
C11 C12 P1 118.26(19) . . ?
C14 C13 C18 120.4(2) . . ?
C15 C14 C13 120.1(2) . . ?
C16 C15 C14 120.0(2) . . ?
C15 C16 C17 120.2(3) . . ?
C18 C17 C16 120.6(2) . . ?
C17 C18 C13 118.8(2) . . ?
C17 C18 P1 120.37(18) . . ?
C13 C18 P1 120.77(18) . . ?
C20 C19 S2 112.93(16) . . ?
C19 C20 P2 111.55(16) . . ?
C26 C21 C22 120.6(3) . . ?
C23 C22 C21 120.1(3) . . ?
C24 C23 C22 120.3(3) . . ?
C23 C24 C25 120.2(3) . . ?
C24 C25 C26 120.4(3) . . ?
C21 C26 C25 118.6(2) . . ?
C21 C26 P2 123.82(19) . . ?
C25 C26 P2 117.57(19) . . ?
C28 C27 C32 120.5(2) . . ?
C29 C28 C27 120.3(3) . . ?
C30 C29 C28 119.8(2) . . ?
C29 C30 C31 120.5(3) . . ?
C30 C31 C32 120.2(3) . . ?
C31 C32 C27 118.7(2) . . ?
C31 C32 P2 121.79(19) . . ?
C27 C32 P2 119.28(18) . . ?

loop_
_geom_bond_atom_site_label_1
_geom_bond_atom_site_label_2
_geom_bond_distance
_geom_bond_site_symmetry_2
_geom_bond_publ_flag
Fe1 C2 1.745(3) . ?
Fe1 C1 1.770(3) . ?
Fe1 P1 2.2153(8) . ?
Fe1 S1 2.2635(8) . ?
Fe1 S2 2.2745(7) . ?
Fe1 Fe2 2.5621(7) . ?
Fe2 C3 1.771(2) . ?
Fe2 C4 1.778(2) . ?
Fe2 P2 2.2142(8) . ?
Fe2 S2 2.2229(8) . ?
Fe2 S1 2.2716(8) . ?
S1 C5 1.842(2) . ?
S2 C19 1.833(2) . ?
P1 C12 1.826(2) . ?
P1 C18 1.829(2) . ?
P1 C6 1.846(2) . ?
P2 C32 1.829(2) . ?
P2 C26 1.831(2) . ?
P2 C20 1.842(2) . ?
C1 O1 1.151(3) . ?
C2 O2 1.151(3) . ?
C3 O3 1.149(3) . ?
C4 O4 1.148(3) . ?
C5 C6 1.527(3) . ?
C7 C8 1.388(4) . ?
C7 C12 1.391(4) . ?
C8 C9 1.371(5) . ?
C9 C10 1.388(5) . ?
C10 C11 1.386(4) . ?
C11 C12 1.389(4) . ?
C13 C14 1.389(3) . ?
C13 C18 1.391(3) . ?
C14 C15 1.380(4) . ?
C15 C16 1.372(4) . ?
C16 C17 1.391(4) . ?
C17 C18 1.383(4) . ?
C19 C20 1.520(3) . ?
C21 C26 1.385(4) . ?
C21 C22 1.393(4) . ?
C22 C23 1.375(4) . ?
C23 C24 1.368(4) . ?
C24 C25 1.394(4) . ?
C25 C26 1.394(4) . ?
C27 C28 1.389(4) . ?
C27 C32 1.401(3) . ?
C28 C29 1.384(4) . ?
C29 C30 1.379(4) . ?
C30 C31 1.395(4) . ?
C31 C32 1.395(3) . ?
